data_7709652
loop_
_publ_author_name
'Drescher, Wiebke'
'Kleeberg, Christian'

_publ_section_title
;
 Ligand properties of boryl ligands in bis-boryl rhodium(iii) complexes: a
 case study
;
_journal_name_full 'Dalton Transactions'
_journal_paper_doi 10.1039/D1DT04276A
_journal_year 2022
_chemical_formula_moiety 'C24 H52 B2 O4 P4 Rh, C32 H12 B F24, C4 H8 O'
_chemical_formula_sum 'C60 H72 B3 F24 O5 P4 Rh'
_chemical_formula_weight 1588.39
_space_group_crystal_system monoclinic
_space_group_IT_number 14
_space_group_name_Hall '-P 2yn'
_space_group_name_H-M_alt 'P 1 21/n 1'
_atom_sites_solution_hydrogens geom
_atom_sites_solution_primary iterative
_atom_sites_solution_secondary difmap
_audit_creation_method SHELXL-2018/3
_audit_update_record
;
2021-12-20 deposited with the CCDC.	2022-02-24 downloaded from the CCDC.
;
_cell_angle_alpha 90
_cell_angle_beta 95.991(2)
_cell_angle_gamma 90
_cell_formula_units_Z 4
_cell_length_a 14.8031(4)
_cell_length_b 26.6122(8)
_cell_length_c 17.8342(4)
_cell_measurement_reflns_used 38997
_cell_measurement_temperature 100(2)
_cell_measurement_theta_max 31.3740
_cell_measurement_theta_min 1.8840
_cell_volume 6987.3(3)
_computing_cell_refinement
;
 CrysAlisPro 1.171.40.50a (Rigaku Oxford Diffraction, 2018)
;
_computing_data_collection
;
 CrysAlisPro 1.171.40.50a (Rigaku Oxford Diffraction, 2018)
;
_computing_data_reduction
;
 CrysAlisPro 1.171.40.50a (Rigaku Oxford Diffraction, 2018)
;
_computing_molecular_graphics
;
 K. Brandenburg, 2017, Diamond 4.4.1, Crystal Impact GbR, Bonn, Germany.
;
_computing_publication_material
;
 WinGX v2014.1 (L. J. Farrugia, J. Appl. Cryst., 2012, 45, 849-854.)
;
_computing_structure_refinement
;
 SHELXL-2018/3 (G. M. Sheldrick, Acta Cryst., 2015, C71, 3--8)
;
_computing_structure_solution
;
 SHELXT (Ver. 2018/2) (G. M. Sheldrick, Acta Cryst., 2015, A71, 3--8)
;
_diffrn_ambient_environment N~2~
_diffrn_ambient_temperature 100(2)
_diffrn_detector 'CCD plate'
_diffrn_detector_type HyPix
_diffrn_measured_fraction_theta_full 0.997
_diffrn_measured_fraction_theta_max 0.826
_diffrn_measurement_device 'four-circle diffractometer'
_diffrn_measurement_device_type 'XtaLAB Synergy, Single source at offset/far, HyPix'
_diffrn_measurement_method \w-scan
_diffrn_radiation_monochromator mirror
_diffrn_radiation_probe x-ray
_diffrn_radiation_type MoK\a
_diffrn_radiation_wavelength 0.71073
_diffrn_reflns_av_R_equivalents 0.0385
_diffrn_reflns_av_unetI/netI 0.0334
_diffrn_reflns_Laue_measured_fraction_full 0.997
_diffrn_reflns_Laue_measured_fraction_max 0.826
_diffrn_reflns_limit_h_max 19
_diffrn_reflns_limit_h_min -19
_diffrn_reflns_limit_k_max 36
_diffrn_reflns_limit_k_min -36
_diffrn_reflns_limit_l_max 25
_diffrn_reflns_limit_l_min -25
_diffrn_reflns_number 84638
_diffrn_reflns_point_group_measured_fraction_full 0.997
_diffrn_reflns_point_group_measured_fraction_max 0.826
_diffrn_reflns_theta_full 27.000
_diffrn_reflns_theta_max 31.280
_diffrn_reflns_theta_min 1.888
_diffrn_source 'micro-focus sealed X-ray tube'
_diffrn_source_type 'PhotonJet (Mo) X-ray Source'
_exptl_absorpt_coefficient_mu 0.446
_exptl_absorpt_correction_T_max 1.000
_exptl_absorpt_correction_T_min 0.685
_exptl_absorpt_correction_type gaussian
_exptl_absorpt_process_details
;
 CrysAlisPro 1.171.40.50a (Rigaku Oxford Diffraction, 2019)
 Numerical absorption correction based on gaussian integration over
 a multifaceted crystal model
 Empirical absorption correction using spherical harmonics,
 implemented in SCALE3 ABSPACK scaling algorithm.
;
_exptl_crystal_colour 'clear colourless'
_exptl_crystal_density_diffrn 1.510
_exptl_crystal_description octahedral
_exptl_crystal_F_000 3232
_exptl_crystal_recrystallization_method
;
 From a solution in THF layered with n-pentane at -40\%C.
;
_exptl_crystal_size_max 0.190
_exptl_crystal_size_mid 0.113
_exptl_crystal_size_min 0.105
_refine_diff_density_max 1.090
_refine_diff_density_min -0.892
_refine_diff_density_rms 0.073
_refine_ls_extinction_method none
_refine_ls_goodness_of_fit_ref 1.014
_refine_ls_hydrogen_treatment constr
_refine_ls_matrix_type full
_refine_ls_number_parameters 900
_refine_ls_number_reflns 18834
_refine_ls_number_restraints 0
_refine_ls_restrained_S_all 1.014
_refine_ls_R_factor_all 0.0490
_refine_ls_R_factor_gt 0.0383
_refine_ls_shift/su_max 0.001
_refine_ls_shift/su_mean 0.000
_refine_ls_structure_factor_coef Fsqd
_refine_ls_weighting_details 'w=1/[\s^2^(Fo^2^)+(0.0368P)^2^+8.1589P] where P=(Fo^2^+2Fc^2^)/3'
_refine_ls_weighting_scheme calc
_refine_ls_wR_factor_gt 0.0877
_refine_ls_wR_factor_ref 0.0916
_reflns_number_gt 15872
_reflns_number_total 18834
_reflns_threshold_expression 'I > 2\s(I)'
_cod_data_source_file d1dt04276a2.cif
_cod_data_source_block wo76wo
_cod_original_sg_symbol_H-M 'P 21/n'
_cod_database_code 7709652
_shelx_shelxl_version_number 2018/3
_shelx_space_group_comment
;
The symmetry employed for this shelxl refinement is uniquely defined
by the following loop, which should always be used as a source of
symmetry information in preference to the above space-group names.
They are only intended as comments.
;

loop_
_space_group_symop_operation_xyz
'x, y, z'
'-x+1/2, y+1/2, -z+1/2'
'-x, -y, -z'
'x-1/2, -y-1/2, z-1/2'

loop_
_atom_site_label
_atom_site_type_symbol
_atom_site_fract_x
_atom_site_fract_y
_atom_site_fract_z
_atom_site_U_iso_or_equiv
_atom_site_adp_type
_atom_site_occupancy
_atom_site_site_symmetry_order
_atom_site_calc_flag
_atom_site_refinement_flags_posn
_atom_site_refinement_flags_adp
_atom_site_refinement_flags_occupancy
_atom_site_disorder_assembly
_atom_site_disorder_group
C1 C 0.49570(16) 0.17055(10) 0.50641(14) 0.0339(5) Uani 1 1 d . . . . .
H1A H 0.443558 0.147916 0.496727 0.051 Uiso 1 1 calc R U . . .
H1B H 0.536755 0.165949 0.467261 0.051 Uiso 1 1 calc R U . . .
H1C H 0.474379 0.205424 0.505799 0.051 Uiso 1 1 calc R U . . .
C2 C 0.57142(15) 0.08871(8) 0.58444(13) 0.0259(4) Uani 1 1 d . . . . .
H2A H 0.511978 0.072131 0.578879 0.039 Uiso 1 1 calc R U . . .
H2B H 0.608720 0.074586 0.628016 0.039 Uiso 1 1 calc R U . . .
H2C H 0.601703 0.083281 0.538807 0.039 Uiso 1 1 calc R U . . .
C3 C 0.45756(14) 0.15615(9) 0.65307(14) 0.0294(5) Uani 1 1 d . . . . .
H3A H 0.434977 0.190561 0.657098 0.044 Uiso 1 1 calc R U . . .
H3B H 0.475459 0.142784 0.703648 0.044 Uiso 1 1 calc R U . . .
H3C H 0.409567 0.135047 0.627511 0.044 Uiso 1 1 calc R U . . .
C4 C 0.56138(16) 0.23666(9) 0.80476(13) 0.0301(5) Uani 1 1 d . . . . .
H4A H 0.604077 0.218342 0.840558 0.045 Uiso 1 1 calc R U . . .
H4B H 0.511627 0.214266 0.785745 0.045 Uiso 1 1 calc R U . . .
H4C H 0.536770 0.265464 0.830169 0.045 Uiso 1 1 calc R U . . .
C5 C 0.69154(15) 0.30742(9) 0.77465(13) 0.0279(5) Uani 1 1 d . . . . .
H5A H 0.653503 0.329869 0.801549 0.042 Uiso 1 1 calc R U . . .
H5B H 0.721841 0.326829 0.737834 0.042 Uiso 1 1 calc R U . . .
H5C H 0.737326 0.291604 0.810771 0.042 Uiso 1 1 calc R U . . .
C6 C 0.52765(14) 0.29542(8) 0.67602(14) 0.0272(4) Uani 1 1 d . . . . .
H6A H 0.504776 0.319675 0.710826 0.041 Uiso 1 1 calc R U . . .
H6B H 0.478464 0.272680 0.656944 0.041 Uiso 1 1 calc R U . . .
H6C H 0.550078 0.313396 0.633721 0.041 Uiso 1 1 calc R U . . .
C7 C 0.79677(15) 0.08793(8) 0.73343(13) 0.0263(4) Uani 1 1 d . . . . .
H7A H 0.856287 0.099657 0.721288 0.039 Uiso 1 1 calc R U . . .
H7B H 0.768287 0.067583 0.691654 0.039 Uiso 1 1 calc R U . . .
H7C H 0.804411 0.067542 0.779418 0.039 Uiso 1 1 calc R U . . .
C8 C 0.62951(15) 0.10949(9) 0.78458(13) 0.0279(5) Uani 1 1 d . . . . .
H8A H 0.596623 0.089728 0.744133 0.042 Uiso 1 1 calc R U . . .
H8B H 0.588404 0.134343 0.803204 0.042 Uiso 1 1 calc R U . . .
H8C H 0.652378 0.087103 0.825895 0.042 Uiso 1 1 calc R U . . .
C9 C 0.78004(15) 0.16618(9) 0.83741(11) 0.0261(4) Uani 1 1 d . . . . .
H9A H 0.774668 0.141490 0.877474 0.039 Uiso 1 1 calc R U . . .
H9B H 0.750554 0.197602 0.849987 0.039 Uiso 1 1 calc R U . . .
H9C H 0.844385 0.172527 0.832573 0.039 Uiso 1 1 calc R U . . .
C10 C 0.62758(13) 0.26320(8) 0.47445(11) 0.0227(4) Uani 1 1 d . . . . .
H10A H 0.644647 0.288980 0.439309 0.034 Uiso 1 1 calc R U . . .
H10B H 0.569111 0.272016 0.492121 0.034 Uiso 1 1 calc R U . . .
H10C H 0.622377 0.230616 0.448754 0.034 Uiso 1 1 calc R U . . .
C11 C 0.81546(13) 0.25241(8) 0.50524(11) 0.0212(4) Uani 1 1 d . . . . .
H11A H 0.816079 0.218795 0.482861 0.032 Uiso 1 1 calc R U . . .
H11B H 0.869810 0.256871 0.540964 0.032 Uiso 1 1 calc R U . . .
H11C H 0.814815 0.277787 0.465369 0.032 Uiso 1 1 calc R U . . .
C12 C 0.72463(14) 0.32605(7) 0.57853(12) 0.0216(4) Uani 1 1 d . . . . .
H12A H 0.733557 0.345409 0.533139 0.032 Uiso 1 1 calc R U . . .
H12B H 0.776785 0.331036 0.616374 0.032 Uiso 1 1 calc R U . . .
H12C H 0.669161 0.337466 0.598874 0.032 Uiso 1 1 calc R U . . .
C13 C 0.98439(13) 0.21602(8) 0.71686(12) 0.0204(4) Uani 1 1 d . . . . .
C14 C 0.95595(13) 0.27211(7) 0.71969(11) 0.0195(4) Uani 1 1 d . . . . .
C15 C 1.04335(15) 0.19728(9) 0.78604(13) 0.0305(5) Uani 1 1 d . . . . .
H15A H 1.012112 0.203102 0.831070 0.046 Uiso 1 1 calc R U . . .
H15B H 1.101290 0.215411 0.790885 0.046 Uiso 1 1 calc R U . . .
H15C H 1.054695 0.161232 0.780787 0.046 Uiso 1 1 calc R U . . .
C16 C 1.02755(14) 0.20083(10) 0.64627(13) 0.0297(5) Uani 1 1 d . . . . .
H16A H 1.034018 0.164201 0.644989 0.045 Uiso 1 1 calc R U . . .
H16B H 1.087531 0.216515 0.647002 0.045 Uiso 1 1 calc R U . . .
H16C H 0.988837 0.212017 0.601448 0.045 Uiso 1 1 calc R U . . .
C17 C 0.95286(16) 0.29240(9) 0.79917(13) 0.0307(5) Uani 1 1 d . . . . .
H17A H 0.921979 0.325026 0.796787 0.046 Uiso 1 1 calc R U . . .
H17B H 1.014918 0.296451 0.823490 0.046 Uiso 1 1 calc R U . . .
H17C H 0.919705 0.268809 0.828396 0.046 Uiso 1 1 calc R U . . .
C18 C 1.00992(15) 0.30769(9) 0.67424(14) 0.0306(5) Uani 1 1 d . . . . .
H18A H 1.005963 0.296312 0.621743 0.046 Uiso 1 1 calc R U . . .
H18B H 1.073643 0.307942 0.695647 0.046 Uiso 1 1 calc R U . . .
H18C H 0.984820 0.341693 0.676143 0.046 Uiso 1 1 calc R U . . .
C19 C 0.85624(15) 0.10452(9) 0.52059(13) 0.0281(4) Uani 1 1 d . . . . .
C20 C 0.78021(15) 0.11213(8) 0.47016(12) 0.0255(4) Uani 1 1 d . . . . .
C21 C 0.77151(17) 0.09105(9) 0.39973(13) 0.0326(5) Uani 1 1 d . . . . .
H21 H 0.719229 0.096484 0.365042 0.039 Uiso 1 1 calc R U . . .
C22 C 0.84343(19) 0.06120(10) 0.38171(14) 0.0366(6) Uani 1 1 d . . . . .
H22 H 0.840159 0.045882 0.333391 0.044 Uiso 1 1 calc R U . . .
C23 C 0.91907(19) 0.05330(11) 0.43194(16) 0.0422(6) Uani 1 1 d . . . . .
H23 H 0.966446 0.032452 0.417616 0.051 Uiso 1 1 calc R U . . .
C24 C 0.92799(19) 0.07532(11) 0.50394(16) 0.0412(6) Uani 1 1 d . . . . .
H24 H 0.980238 0.070334 0.538823 0.049 Uiso 1 1 calc R U . . .
C25 C 0.78532(12) 0.54294(7) 0.32743(10) 0.0146(3) Uani 1 1 d . . . . .
C26 C 0.74870(12) 0.49472(7) 0.31584(11) 0.0169(3) Uani 1 1 d . . . . .
H26 H 0.703005 0.483962 0.345891 0.020 Uiso 1 1 calc R U . . .
C27 C 0.77666(13) 0.46190(7) 0.26196(11) 0.0187(4) Uani 1 1 d . . . . .
C28 C 0.84316(13) 0.47605(8) 0.21671(11) 0.0195(4) Uani 1 1 d . . . . .
H28 H 0.861279 0.454198 0.178909 0.023 Uiso 1 1 calc R U . . .
C29 C 0.88235(12) 0.52322(7) 0.22851(11) 0.0177(4) Uani 1 1 d . . . . .
C30 C 0.85443(12) 0.55585(7) 0.28246(10) 0.0157(3) Uani 1 1 d . . . . .
H30 H 0.882844 0.587775 0.289141 0.019 Uiso 1 1 calc R U . . .
C31 C 0.72938(14) 0.41233(8) 0.25082(13) 0.0256(4) Uani 1 1 d . . . . .
C32 C 0.95490(14) 0.53814(8) 0.17991(12) 0.0231(4) Uani 1 1 d . . . . .
C33 C 0.82390(12) 0.56600(7) 0.46820(10) 0.0138(3) Uani 1 1 d . . . . .
C34 C 0.81082(12) 0.52420(7) 0.51356(10) 0.0148(3) Uani 1 1 d . . . . .
H34 H 0.755539 0.505940 0.505254 0.018 Uiso 1 1 calc R U . . .
C35 C 0.87629(12) 0.50864(7) 0.57038(10) 0.0149(3) Uani 1 1 d . . . . .
C36 C 0.95808(12) 0.53427(7) 0.58481(10) 0.0157(3) Uani 1 1 d . . . . .
H36 H 1.003109 0.523397 0.623250 0.019 Uiso 1 1 calc R U . . .
C37 C 0.97185(12) 0.57621(7) 0.54132(11) 0.0163(3) Uani 1 1 d . . . . .
C38 C 0.90646(12) 0.59157(7) 0.48410(10) 0.0151(3) Uani 1 1 d . . . . .
H38 H 0.918171 0.620264 0.454934 0.018 Uiso 1 1 calc R U . . .
C39 C 0.85721(13) 0.46549(8) 0.62032(11) 0.0198(4) Uani 1 1 d . . . . .
C40 C 1.05728(13) 0.60636(8) 0.55906(12) 0.0219(4) Uani 1 1 d . . . . .
C41 C 0.75405(11) 0.63929(7) 0.37292(10) 0.0140(3) Uani 1 1 d . . . . .
C42 C 0.73402(12) 0.65706(7) 0.29896(10) 0.0152(3) Uani 1 1 d . . . . .
H42 H 0.726789 0.633469 0.258796 0.018 Uiso 1 1 calc R U . . .
C43 C 0.72439(12) 0.70783(7) 0.28240(10) 0.0161(3) Uani 1 1 d . . . . .
C44 C 0.73371(12) 0.74413(7) 0.33863(11) 0.0171(4) Uani 1 1 d . . . . .
H44 H 0.727556 0.778904 0.327150 0.020 Uiso 1 1 calc R U . . .
C45 C 0.75248(13) 0.72734(7) 0.41253(11) 0.0182(4) Uani 1 1 d . . . . .
C46 C 0.76217(12) 0.67651(7) 0.42902(10) 0.0163(3) Uani 1 1 d . . . . .
H46 H 0.774780 0.666547 0.480194 0.020 Uiso 1 1 calc R U . . .
C47 C 0.70518(14) 0.72306(8) 0.20160(11) 0.0211(4) Uani 1 1 d . . . . .
C48 C 0.76317(16) 0.76425(8) 0.47625(12) 0.0272(4) Uani 1 1 d . . . . .
C49 C 0.64594(12) 0.57005(7) 0.40476(10) 0.0144(3) Uani 1 1 d . . . . .
C50 C 0.60889(12) 0.57432(7) 0.47368(10) 0.0156(3) Uani 1 1 d . . . . .
H50 H 0.648440 0.579647 0.518435 0.019 Uiso 1 1 calc R U . . .
C51 C 0.51567(13) 0.57099(7) 0.47843(11) 0.0167(3) Uani 1 1 d . . . . .
C52 C 0.45502(13) 0.56312(7) 0.41479(11) 0.0196(4) Uani 1 1 d . . . . .
H52 H 0.391585 0.560527 0.418247 0.023 Uiso 1 1 calc R U . . .
C53 C 0.49032(13) 0.55917(8) 0.34575(11) 0.0189(4) Uani 1 1 d . . . . .
C54 C 0.58315(12) 0.56288(7) 0.34115(10) 0.0168(3) Uani 1 1 d . . . . .
H54 H 0.604976 0.560480 0.293038 0.020 Uiso 1 1 calc R U . . .
C55 C 0.47907(14) 0.57893(8) 0.55279(12) 0.0220(4) Uani 1 1 d . . . . .
C56 C 0.42914(14) 0.55072(10) 0.27434(13) 0.0297(5) Uani 1 1 d . . . . .
C57 C 0.3556(2) 0.04711(13) 0.45812(16) 0.0469(7) Uani 1 1 d . . . . .
H57A H 0.400858 0.020120 0.470219 0.056 Uiso 0.591(15) 1 calc R U P A 1
H57B H 0.382052 0.072322 0.425906 0.056 Uiso 0.591(15) 1 calc R U P A 1
H57C H 0.363011 0.010392 0.465334 0.056 Uiso 0.409(15) 1 calc R U P A 2
H57D H 0.413691 0.061132 0.444513 0.056 Uiso 0.409(15) 1 calc R U P A 2
C58 C 0.2694(4) 0.0257(3) 0.4182(4) 0.049(2) Uani 0.591(15) 1 d . . P A 1
H58A H 0.260615 -0.009782 0.432583 0.059 Uiso 0.591(15) 1 calc R U P A 1
H58B H 0.268873 0.027993 0.362768 0.059 Uiso 0.591(15) 1 calc R U P A 1
C58A C 0.2811(6) 0.0578(7) 0.3974(5) 0.066(4) Uani 0.409(15) 1 d . . P A 2
H58C H 0.274205 0.030543 0.359393 0.079 Uiso 0.409(15) 1 calc R U P A 2
H58D H 0.290086 0.090230 0.372038 0.079 Uiso 0.409(15) 1 calc R U P A 2
C59 C 0.1976(2) 0.05977(19) 0.4469(2) 0.0735(12) Uani 1 1 d . . . . .
H59A H 0.193836 0.092598 0.420676 0.088 Uiso 0.591(15) 1 calc R U P A 1
H59B H 0.136928 0.043720 0.442269 0.088 Uiso 0.591(15) 1 calc R U P A 1
H59C H 0.158055 0.088844 0.431939 0.088 Uiso 0.409(15) 1 calc R U P A 2
H59D H 0.160976 0.028675 0.439803 0.088 Uiso 0.409(15) 1 calc R U P A 2
C60 C 0.23616(18) 0.06469(11) 0.52687(16) 0.0409(6) Uani 1 1 d . . . . .
H60A H 0.210545 0.094480 0.550303 0.049 Uiso 1 1 calc R U . . .
H60B H 0.222243 0.034457 0.555895 0.049 Uiso 1 1 calc R U . . .
B1 B 0.82915(14) 0.22265(8) 0.68604(11) 0.0150(4) Uani 1 1 d . . . . .
B2 B 0.76020(15) 0.15386(9) 0.57696(13) 0.0215(4) Uani 1 1 d . . . . .
B3 B 0.75366(13) 0.57947(8) 0.39392(11) 0.0137(4) Uani 1 1 d . . . . .
O1 O 0.89740(9) 0.19030(5) 0.71406(8) 0.0218(3) Uani 1 1 d . . . . .
O2 O 0.86249(9) 0.27094(5) 0.68417(8) 0.0216(3) Uani 1 1 d . . . . .
O3 O 0.84513(10) 0.13018(6) 0.58666(9) 0.0290(3) Uani 1 1 d . . . . .
O4 O 0.71970(10) 0.14294(6) 0.50298(8) 0.0250(3) Uani 1 1 d . . . . .
O5 O 0.33148(11) 0.07006(7) 0.52578(10) 0.0353(4) Uani 1 1 d . . . . .
F1 F 0.71460(11) 0.39033(5) 0.31550(8) 0.0382(3) Uani 1 1 d . . . . .
F2 F 0.64768(10) 0.41717(6) 0.21145(10) 0.0474(4) Uani 1 1 d . . . . .
F3 F 0.77506(12) 0.37931(6) 0.21289(11) 0.0507(5) Uani 1 1 d . . . . .
F4 F 0.92808(10) 0.53275(7) 0.10658(8) 0.0444(4) Uani 1 1 d . . . . .
F5 F 1.02914(9) 0.50907(6) 0.19219(9) 0.0402(4) Uani 1 1 d . . . . .
F6 F 0.98343(11) 0.58496(6) 0.19106(10) 0.0461(4) Uani 1 1 d . . . . .
F7 F 0.78964(9) 0.43601(5) 0.59027(7) 0.0278(3) Uani 1 1 d . . . . .
F8 F 0.92965(9) 0.43596(5) 0.63698(9) 0.0397(4) Uani 1 1 d . . . . .
F9 F 0.83175(11) 0.48121(6) 0.68642(7) 0.0382(3) Uani 1 1 d . . . . .
F10 F 1.13200(9) 0.57834(6) 0.56286(11) 0.0505(4) Uani 1 1 d . . . . .
F11 F 1.06097(12) 0.62869(9) 0.62473(12) 0.0802(8) Uani 1 1 d . . . . .
F12 F 1.06999(13) 0.64006(9) 0.50737(13) 0.0860(9) Uani 1 1 d . . . . .
F13 F 0.84376(12) 0.76066(7) 0.51653(10) 0.0545(5) Uani 1 1 d . . . . .
F14 F 0.70194(13) 0.75641(6) 0.52585(9) 0.0513(4) Uani 1 1 d . . . . .
F15 F 0.75313(13) 0.81174(5) 0.45408(8) 0.0469(4) Uani 1 1 d . . . . .
F16 F 0.77518(9) 0.71114(6) 0.16184(7) 0.0310(3) Uani 1 1 d . . . . .
F17 F 0.63297(8) 0.69929(5) 0.16656(7) 0.0292(3) Uani 1 1 d . . . . .
F18 F 0.69049(11) 0.77217(5) 0.19221(8) 0.0388(3) Uani 1 1 d . . . . .
F19 F 0.53645(10) 0.56466(7) 0.61135(7) 0.0431(4) Uani 1 1 d . . . . .
F20 F 0.40226(11) 0.55392(7) 0.55860(9) 0.0503(5) Uani 1 1 d . . . . .
F21 F 0.46094(13) 0.62697(6) 0.56415(9) 0.0507(5) Uani 1 1 d . . . . .
F22 F 0.34324(11) 0.55260(14) 0.28327(10) 0.1107(12) Uani 1 1 d . . . . .
F23 F 0.44514(15) 0.50677(7) 0.24207(10) 0.0631(6) Uani 1 1 d . . . . .
F24 F 0.44390(11) 0.58418(6) 0.22086(8) 0.0440(4) Uani 1 1 d . . . . .
P1 P 0.55618(3) 0.15627(2) 0.59871(3) 0.01887(10) Uani 1 1 d . . . . .
P2 P 0.62064(3) 0.25891(2) 0.72581(3) 0.01940(10) Uani 1 1 d . . . . .
P3 P 0.72497(3) 0.14176(2) 0.74815(3) 0.01726(10) Uani 1 1 d . . . . .
P4 P 0.71419(3) 0.25945(2) 0.55468(3) 0.01486(9) Uani 1 1 d . . . . .
Rh1 Rh 0.69644(2) 0.20002(2) 0.64965(2) 0.01260(4) Uani 1 1 d . . . . .

loop_
_atom_site_aniso_label
_atom_site_aniso_U_11
_atom_site_aniso_U_22
_atom_site_aniso_U_33
_atom_site_aniso_U_23
_atom_site_aniso_U_13
_atom_site_aniso_U_12
C1 0.0276(11) 0.0347(13) 0.0360(12) 0.0114(10) -0.0124(9) -0.0114(9)
C2 0.0264(10) 0.0205(10) 0.0306(11) -0.0034(8) 0.0021(8) -0.0060(8)
C3 0.0162(9) 0.0303(12) 0.0425(13) -0.0005(10) 0.0070(8) -0.0038(8)
C4 0.0306(11) 0.0335(12) 0.0287(11) -0.0028(9) 0.0142(9) 0.0041(9)
C5 0.0282(11) 0.0247(11) 0.0300(11) -0.0101(9) -0.0002(8) 0.0018(8)
C6 0.0208(10) 0.0224(11) 0.0383(12) -0.0002(9) 0.0030(8) 0.0044(8)
C7 0.0297(11) 0.0172(10) 0.0320(11) 0.0021(8) 0.0035(9) 0.0045(8)
C8 0.0309(11) 0.0264(11) 0.0278(11) 0.0097(9) 0.0102(9) -0.0028(8)
C9 0.0341(11) 0.0289(11) 0.0150(9) 0.0036(8) 0.0013(8) 0.0027(9)
C10 0.0210(9) 0.0255(11) 0.0200(9) 0.0048(8) -0.0054(7) -0.0033(7)
C11 0.0214(9) 0.0248(10) 0.0172(9) 0.0011(8) 0.0019(7) -0.0023(7)
C12 0.0265(10) 0.0132(9) 0.0246(10) 0.0029(7) -0.0003(8) -0.0018(7)
C13 0.0143(8) 0.0207(10) 0.0253(10) -0.0003(8) -0.0022(7) -0.0027(7)
C14 0.0160(8) 0.0184(9) 0.0225(9) -0.0007(7) -0.0057(7) -0.0033(7)
C15 0.0226(10) 0.0321(12) 0.0349(12) 0.0056(10) -0.0063(9) 0.0031(9)
C16 0.0199(10) 0.0374(13) 0.0320(11) -0.0043(10) 0.0030(8) 0.0029(9)
C17 0.0334(12) 0.0266(12) 0.0305(11) -0.0098(9) -0.0039(9) -0.0046(9)
C18 0.0237(10) 0.0268(12) 0.0398(13) 0.0070(10) -0.0037(9) -0.0085(8)
C19 0.0313(11) 0.0272(12) 0.0261(11) -0.0058(9) 0.0047(8) -0.0002(9)
C20 0.0289(11) 0.0216(11) 0.0271(10) -0.0005(8) 0.0077(8) -0.0046(8)
C21 0.0409(13) 0.0312(13) 0.0265(11) -0.0041(9) 0.0080(9) -0.0095(10)
C22 0.0516(15) 0.0315(13) 0.0292(12) -0.0080(10) 0.0170(11) -0.0073(11)
C23 0.0455(15) 0.0387(15) 0.0460(15) -0.0130(12) 0.0225(12) 0.0028(11)
C24 0.0389(14) 0.0442(16) 0.0411(14) -0.0112(12) 0.0068(11) 0.0104(11)
C25 0.0136(8) 0.0159(9) 0.0142(8) 0.0009(7) 0.0017(6) 0.0012(6)
C26 0.0161(8) 0.0164(9) 0.0189(9) 0.0007(7) 0.0051(7) -0.0012(6)
C27 0.0193(9) 0.0148(9) 0.0223(9) -0.0013(7) 0.0043(7) -0.0022(7)
C28 0.0194(9) 0.0187(9) 0.0213(9) -0.0050(7) 0.0060(7) 0.0001(7)
C29 0.0162(8) 0.0193(9) 0.0184(9) 0.0004(7) 0.0057(7) 0.0002(7)
C30 0.0149(8) 0.0152(9) 0.0173(8) 0.0002(7) 0.0028(6) -0.0007(6)
C31 0.0267(10) 0.0196(10) 0.0320(11) -0.0072(8) 0.0105(8) -0.0046(8)
C32 0.0229(10) 0.0223(10) 0.0256(10) -0.0056(8) 0.0092(8) -0.0027(8)
C33 0.0140(8) 0.0137(8) 0.0142(8) -0.0020(6) 0.0036(6) 0.0001(6)
C34 0.0139(8) 0.0139(8) 0.0170(8) -0.0017(7) 0.0034(6) -0.0011(6)
C35 0.0168(8) 0.0125(8) 0.0159(8) -0.0002(7) 0.0043(6) 0.0007(6)
C36 0.0142(8) 0.0152(9) 0.0175(8) -0.0005(7) 0.0015(6) 0.0017(6)
C37 0.0125(8) 0.0162(9) 0.0203(9) -0.0020(7) 0.0026(6) -0.0015(6)
C38 0.0153(8) 0.0140(8) 0.0167(8) 0.0008(7) 0.0047(6) -0.0004(6)
C39 0.0201(9) 0.0176(9) 0.0215(9) 0.0039(7) 0.0018(7) 0.0000(7)
C40 0.0171(9) 0.0201(10) 0.0280(10) 0.0012(8) -0.0001(7) -0.0031(7)
C41 0.0107(7) 0.0160(9) 0.0157(8) 0.0008(7) 0.0035(6) -0.0002(6)
C42 0.0133(8) 0.0175(9) 0.0151(8) -0.0002(7) 0.0025(6) -0.0008(6)
C43 0.0128(8) 0.0200(9) 0.0157(8) 0.0024(7) 0.0023(6) 0.0007(6)
C44 0.0157(8) 0.0156(9) 0.0200(9) 0.0020(7) 0.0024(7) 0.0018(6)
C45 0.0183(9) 0.0181(9) 0.0182(9) -0.0017(7) 0.0023(7) 0.0023(7)
C46 0.0170(8) 0.0176(9) 0.0143(8) 0.0006(7) 0.0025(6) 0.0006(6)
C47 0.0239(10) 0.0223(10) 0.0170(9) 0.0027(7) 0.0011(7) 0.0022(7)
C48 0.0420(12) 0.0176(10) 0.0212(10) -0.0013(8) -0.0008(9) 0.0066(8)
C49 0.0162(8) 0.0115(8) 0.0158(8) 0.0005(6) 0.0033(6) -0.0006(6)
C50 0.0181(8) 0.0126(8) 0.0164(8) -0.0006(7) 0.0028(6) -0.0002(6)
C51 0.0196(9) 0.0126(9) 0.0192(9) -0.0002(7) 0.0074(7) 0.0001(6)
C52 0.0149(8) 0.0190(9) 0.0254(10) 0.0007(8) 0.0052(7) -0.0007(7)
C53 0.0163(9) 0.0203(10) 0.0200(9) 0.0006(7) 0.0010(7) -0.0013(7)
C54 0.0172(9) 0.0180(9) 0.0155(8) 0.0012(7) 0.0029(7) -0.0006(7)
C55 0.0229(10) 0.0212(10) 0.0232(10) -0.0010(8) 0.0092(8) 0.0006(7)
C56 0.0187(10) 0.0444(14) 0.0255(11) -0.0008(10) -0.0009(8) -0.0073(9)
C57 0.0423(15) 0.0553(19) 0.0423(15) -0.0198(13) 0.0005(12) 0.0023(13)
C58 0.049(3) 0.057(4) 0.040(3) -0.020(3) -0.006(2) -0.007(3)
C58A 0.054(5) 0.106(12) 0.036(4) 0.005(5) -0.003(3) 0.008(6)
C59 0.0398(17) 0.117(4) 0.059(2) -0.011(2) -0.0130(15) 0.0016(19)
C60 0.0351(13) 0.0392(15) 0.0486(15) 0.0019(12) 0.0060(11) -0.0091(11)
B1 0.0160(9) 0.0174(10) 0.0116(9) 0.0006(7) 0.0014(7) -0.0022(7)
B2 0.0217(10) 0.0201(11) 0.0226(11) 0.0013(9) 0.0017(8) -0.0034(8)
B3 0.0121(9) 0.0144(9) 0.0151(9) 0.0011(7) 0.0029(7) -0.0014(7)
O1 0.0159(6) 0.0172(7) 0.0314(8) 0.0007(6) -0.0016(5) -0.0014(5)
O2 0.0156(6) 0.0177(7) 0.0298(8) 0.0004(6) -0.0060(5) -0.0012(5)
O3 0.0276(8) 0.0346(9) 0.0242(8) -0.0068(7) 0.0005(6) 0.0064(6)
O4 0.0255(7) 0.0260(8) 0.0234(7) -0.0036(6) 0.0020(6) -0.0012(6)
O5 0.0304(8) 0.0397(10) 0.0352(9) -0.0111(8) -0.0002(7) -0.0038(7)
F1 0.0531(9) 0.0250(7) 0.0382(8) 0.0004(6) 0.0127(7) -0.0178(6)
F2 0.0388(8) 0.0354(9) 0.0641(11) -0.0045(8) -0.0129(7) -0.0155(7)
F3 0.0582(10) 0.0229(7) 0.0787(12) -0.0227(8) 0.0436(9) -0.0129(7)
F4 0.0331(7) 0.0796(12) 0.0220(7) 0.0023(7) 0.0102(6) -0.0121(7)
F5 0.0235(7) 0.0462(9) 0.0539(9) 0.0045(7) 0.0183(6) 0.0069(6)
F6 0.0591(10) 0.0265(8) 0.0611(10) -0.0122(7) 0.0452(8) -0.0178(7)
F7 0.0303(6) 0.0189(6) 0.0330(7) 0.0067(5) -0.0018(5) -0.0102(5)
F8 0.0254(7) 0.0308(8) 0.0624(10) 0.0278(7) 0.0027(6) 0.0062(5)
F9 0.0617(10) 0.0330(8) 0.0223(6) 0.0019(6) 0.0157(6) -0.0133(7)
F10 0.0164(6) 0.0434(9) 0.0907(13) -0.0167(9) 0.0011(7) -0.0009(6)
F11 0.0423(9) 0.1139(18) 0.0905(14) -0.0825(14) 0.0355(10) -0.0474(11)
F12 0.0525(11) 0.0885(16) 0.1061(17) 0.0705(14) -0.0435(11) -0.0523(11)
F13 0.0616(11) 0.0472(10) 0.0474(9) -0.0241(8) -0.0294(8) 0.0145(8)
F14 0.0839(13) 0.0402(9) 0.0345(8) -0.0123(7) 0.0279(8) 0.0026(8)
F15 0.0919(13) 0.0157(7) 0.0302(7) -0.0034(6) -0.0072(8) 0.0056(7)
F16 0.0270(6) 0.0485(9) 0.0187(6) 0.0078(6) 0.0079(5) 0.0015(6)
F17 0.0248(6) 0.0403(8) 0.0209(6) 0.0031(5) -0.0056(5) -0.0020(5)
F18 0.0699(10) 0.0204(7) 0.0239(7) 0.0074(5) -0.0054(6) 0.0084(6)
F19 0.0410(8) 0.0703(11) 0.0193(6) 0.0085(7) 0.0106(6) 0.0163(7)
F20 0.0402(8) 0.0759(12) 0.0395(8) -0.0163(8) 0.0263(7) -0.0284(8)
F21 0.0921(13) 0.0255(8) 0.0402(8) -0.0047(6) 0.0334(9) 0.0162(8)
F22 0.0152(8) 0.282(4) 0.0338(9) -0.0215(15) -0.0004(7) -0.0165(13)
F23 0.0971(15) 0.0368(10) 0.0467(10) -0.0097(8) -0.0339(10) -0.0096(9)
F24 0.0566(10) 0.0430(9) 0.0285(7) 0.0068(6) -0.0144(7) -0.0037(7)
P1 0.0147(2) 0.0179(2) 0.0235(2) 0.00210(19) -0.00016(18) -0.00404(17)
P2 0.0185(2) 0.0182(2) 0.0219(2) -0.00258(19) 0.00354(18) 0.00269(18)
P3 0.0205(2) 0.0159(2) 0.0157(2) 0.00419(18) 0.00347(17) 0.00060(17)
P4 0.0165(2) 0.0129(2) 0.0145(2) 0.00212(17) -0.00136(16) -0.00193(16)
Rh1 0.01282(6) 0.01180(7) 0.01294(7) 0.00119(5) 0.00025(4) -0.00141(5)

loop_
_atom_type_symbol
_atom_type_description
_atom_type_scat_dispersion_real
_atom_type_scat_dispersion_imag
_atom_type_scat_source
C C 0.0033 0.0016 'International Tables Vol C Tables 4.2.6.8 and 6.1.1.4'
H H 0.0000 0.0000 'International Tables Vol C Tables 4.2.6.8 and 6.1.1.4'
B B 0.0013 0.0007 'International Tables Vol C Tables 4.2.6.8 and 6.1.1.4'
O O 0.0106 0.0060 'International Tables Vol C Tables 4.2.6.8 and 6.1.1.4'
F F 0.0171 0.0103 'International Tables Vol C Tables 4.2.6.8 and 6.1.1.4'
P P 0.1023 0.0942 'International Tables Vol C Tables 4.2.6.8 and 6.1.1.4'
Rh Rh -1.1178 0.9187 'International Tables Vol C Tables 4.2.6.8 and 6.1.1.4'

loop_
_geom_angle_atom_site_label_1
_geom_angle_atom_site_label_2
_geom_angle_atom_site_label_3
_geom_angle
_geom_angle_site_symmetry_1
_geom_angle_site_symmetry_3
_geom_angle_publ_flag
O1 C13 C15 107.76(17) . . ?
O1 C13 C16 107.02(16) . . ?
C15 C13 C16 109.20(18) . . ?
O1 C13 C14 102.20(15) . . ?
C15 C13 C14 115.07(17) . . ?
C16 C13 C14 114.83(18) . . ?
O2 C14 C17 107.00(17) . . ?
O2 C14 C18 107.91(16) . . ?
C17 C14 C18 110.04(18) . . ?
O2 C14 C13 102.31(14) . . ?
C17 C14 C13 113.96(17) . . ?
C18 C14 C13 114.87(18) . . ?
C24 C19 C20 122.6(2) . . ?
C24 C19 O3 128.7(2) . . ?
C20 C19 O3 108.70(19) . . ?
C21 C20 C19 122.0(2) . . ?
C21 C20 O4 128.7(2) . . ?
C19 C20 O4 109.27(18) . . ?
C20 C21 C22 116.4(2) . . ?
C23 C22 C21 121.8(2) . . ?
C22 C23 C24 121.6(2) . . ?
C19 C24 C23 115.6(2) . . ?
C26 C25 C30 115.67(16) . . ?
C26 C25 B3 120.99(15) . . ?
C30 C25 B3 123.19(16) . . ?
C27 C26 C25 122.57(17) . . ?
C28 C27 C26 120.69(18) . . ?
C28 C27 C31 120.80(18) . . ?
C26 C27 C31 118.41(17) . . ?
C27 C28 C29 117.86(17) . . ?
C28 C29 C30 121.29(17) . . ?
C28 C29 C32 117.63(17) . . ?
C30 C29 C32 121.07(17) . . ?
C29 C30 C25 121.89(17) . . ?
F1 C31 F3 106.68(19) . . ?
F1 C31 F2 105.97(17) . . ?
F3 C31 F2 105.97(19) . . ?
F1 C31 C27 112.91(18) . . ?
F3 C31 C27 113.13(17) . . ?
F2 C31 C27 111.65(18) . . ?
F6 C32 F4 107.82(19) . . ?
F6 C32 F5 105.95(18) . . ?
F4 C32 F5 104.63(17) . . ?
F6 C32 C29 113.47(17) . . ?
F4 C32 C29 112.31(17) . . ?
F5 C32 C29 112.07(18) . . ?
C34 C33 C38 116.03(16) . . ?
C34 C33 B3 121.82(15) . . ?
C38 C33 B3 121.63(16) . . ?
C35 C34 C33 121.99(17) . . ?
C34 C35 C36 121.08(17) . . ?
C34 C35 C39 120.09(16) . . ?
C36 C35 C39 118.73(16) . . ?
C37 C36 C35 117.87(17) . . ?
C36 C37 C38 120.99(17) . . ?
C36 C37 C40 118.78(17) . . ?
C38 C37 C40 120.18(17) . . ?
C37 C38 C33 122.04(17) . . ?
F8 C39 F7 107.03(17) . . ?
F8 C39 F9 106.28(17) . . ?
F7 C39 F9 105.53(16) . . ?
F8 C39 C35 112.70(16) . . ?
F7 C39 C35 113.00(16) . . ?
F9 C39 C35 111.79(16) . . ?
F11 C40 F12 108.8(2) . . ?
F11 C40 F10 104.60(19) . . ?
F12 C40 F10 103.8(2) . . ?
F11 C40 C37 112.72(17) . . ?
F12 C40 C37 113.30(17) . . ?
F10 C40 C37 112.87(17) . . ?
C42 C41 C46 115.21(17) . . ?
C42 C41 B3 122.53(16) . . ?
C46 C41 B3 121.70(16) . . ?
C43 C42 C41 122.35(17) . . ?
C42 C43 C44 121.57(17) . . ?
C42 C43 C47 118.30(17) . . ?
C44 C43 C47 120.11(17) . . ?
C43 C44 C45 117.08(18) . . ?
C46 C45 C44 121.30(18) . . ?
C46 C45 C48 118.53(17) . . ?
C44 C45 C48 120.17(18) . . ?
C45 C46 C41 122.48(17) . . ?
F18 C47 F17 107.03(16) . . ?
F18 C47 F16 106.73(17) . . ?
F17 C47 F16 105.21(16) . . ?
F18 C47 C43 113.52(17) . . ?
F17 C47 C43 112.57(17) . . ?
F16 C47 C43 111.25(16) . . ?
F15 C48 F13 107.2(2) . . ?
F15 C48 F14 106.31(19) . . ?
F13 C48 F14 105.15(19) . . ?
F15 C48 C45 113.48(18) . . ?
F13 C48 C45 112.36(18) . . ?
F14 C48 C45 111.81(19) . . ?
C50 C49 C54 115.67(16) . . ?
C50 C49 B3 124.28(16) . . ?
C54 C49 B3 119.63(16) . . ?
C51 C50 C49 121.90(17) . . ?
C52 C51 C50 121.32(17) . . ?
C52 C51 C55 118.83(17) . . ?
C50 C51 C55 119.76(17) . . ?
C51 C52 C53 117.69(17) . . ?
C54 C53 C52 120.83(18) . . ?
C54 C53 C56 118.28(18) . . ?
C52 C53 C56 120.89(17) . . ?
C53 C54 C49 122.56(17) . . ?
F21 C55 F20 106.39(18) . . ?
F21 C55 F19 106.13(19) . . ?
F20 C55 F19 106.07(18) . . ?
F21 C55 C51 111.62(17) . . ?
F20 C55 C51 112.90(17) . . ?
F19 C55 C51 113.21(16) . . ?
F22 C56 F23 107.9(2) . . ?
F22 C56 F24 107.2(2) . . ?
F23 C56 F24 103.06(19) . . ?
F22 C56 C53 113.70(19) . . ?
F23 C56 C53 112.2(2) . . ?
F24 C56 C53 112.08(18) . . ?
O5 C57 C58A 107.5(5) . . ?
O5 C57 C58 106.6(3) . . ?
C57 C58 C59 101.7(4) . . ?
C57 C58A C59 99.3(6) . . ?
C60 C59 C58 99.4(3) . . ?
C60 C59 C58A 107.0(4) . . ?
O5 C60 C59 106.2(2) . . ?
O2 B1 O1 109.87(16) . . ?
O2 B1 Rh1 126.01(14) . . ?
O1 B1 Rh1 124.11(14) . . ?
O3 B2 O4 107.99(18) . . ?
O3 B2 Rh1 130.38(16) . . ?
O4 B2 Rh1 121.60(15) . . ?
C41 B3 C33 112.43(15) . . ?
C41 B3 C25 113.79(15) . . ?
C33 B3 C25 104.49(14) . . ?
C41 B3 C49 101.65(14) . . ?
C33 B3 C49 114.41(14) . . ?
C25 B3 C49 110.38(14) . . ?
B1 O1 C13 109.32(15) . . ?
B1 O2 C14 109.55(15) . . ?
C19 O3 B2 107.52(17) . . ?
C20 O4 B2 106.50(17) . . ?
C60 O5 C57 107.7(2) . . ?
C1 P1 C2 97.73(11) . . ?
C1 P1 C3 97.71(11) . . ?
C2 P1 C3 100.83(11) . . ?
C1 P1 Rh1 123.15(8) . . ?
C2 P1 Rh1 113.74(7) . . ?
C3 P1 Rh1 119.42(8) . . ?
C5 P2 C4 99.16(11) . . ?
C5 P2 C6 102.77(11) . . ?
C4 P2 C6 98.49(11) . . ?
C5 P2 Rh1 116.59(7) . . ?
C4 P2 Rh1 120.53(8) . . ?
C6 P2 Rh1 116.01(8) . . ?
C7 P3 C8 99.56(11) . . ?
C7 P3 C9 101.02(11) . . ?
C8 P3 C9 98.53(10) . . ?
C7 P3 Rh1 118.31(8) . . ?
C8 P3 Rh1 119.36(8) . . ?
C9 P3 Rh1 116.44(8) . . ?
C10 P4 C12 99.52(10) . . ?
C10 P4 C11 99.92(9) . . ?
C12 P4 C11 99.11(10) . . ?
C10 P4 Rh1 118.69(7) . . ?
C12 P4 Rh1 119.88(7) . . ?
C11 P4 Rh1 115.96(7) . . ?
B2 Rh1 B1 83.74(8) . . ?
B2 Rh1 P3 91.05(7) . . ?
B1 Rh1 P3 82.43(6) . . ?
B2 Rh1 P4 81.74(7) . . ?
B1 Rh1 P4 81.84(6) . . ?
P3 Rh1 P4 163.310(18) . . ?
B2 Rh1 P2 175.19(7) . . ?
B1 Rh1 P2 96.59(6) . . ?
P3 Rh1 P2 93.743(18) . . ?
P4 Rh1 P2 93.547(18) . . ?
B2 Rh1 P1 84.90(6) . . ?
B1 Rh1 P1 167.43(6) . . ?
P3 Rh1 P1 92.440(18) . . ?
P4 Rh1 P1 101.826(17) . . ?
P2 Rh1 P1 95.184(18) . . ?

loop_
_geom_bond_atom_site_label_1
_geom_bond_atom_site_label_2
_geom_bond_distance
_geom_bond_site_symmetry_2
_geom_bond_publ_flag
C1 P1 1.830(2) . ?
C2 P1 1.833(2) . ?
C3 P1 1.835(2) . ?
C4 P2 1.833(2) . ?
C5 P2 1.827(2) . ?
C6 P2 1.836(2) . ?
C7 P3 1.819(2) . ?
C8 P3 1.830(2) . ?
C9 P3 1.830(2) . ?
C10 P4 1.8215(19) . ?
C11 P4 1.826(2) . ?
C12 P4 1.826(2) . ?
C13 O1 1.455(2) . ?
C13 C15 1.519(3) . ?
C13 C16 1.525(3) . ?
C13 C14 1.553(3) . ?
C14 O2 1.461(2) . ?
C14 C17 1.522(3) . ?
C14 C18 1.526(3) . ?
C19 C24 1.373(3) . ?
C19 C20 1.380(3) . ?
C19 O3 1.386(3) . ?
C20 C21 1.369(3) . ?
C20 O4 1.388(3) . ?
C21 C22 1.392(4) . ?
C22 C23 1.375(4) . ?
C23 C24 1.405(4) . ?
C25 C26 1.400(3) . ?
C25 C30 1.407(2) . ?
C25 B3 1.639(3) . ?
C26 C27 1.393(3) . ?
C27 C28 1.389(3) . ?
C27 C31 1.497(3) . ?
C28 C29 1.390(3) . ?
C29 C30 1.391(3) . ?
C29 C32 1.502(3) . ?
C31 F1 1.332(3) . ?
C31 F3 1.335(2) . ?
C31 F2 1.340(3) . ?
C32 F6 1.324(2) . ?
C32 F4 1.334(2) . ?
C32 F5 1.343(3) . ?
C33 C34 1.401(3) . ?
C33 C38 1.402(2) . ?
C33 B3 1.636(3) . ?
C34 C35 1.390(3) . ?
C35 C36 1.390(2) . ?
C35 C39 1.498(3) . ?
C36 C37 1.386(3) . ?
C37 C38 1.393(3) . ?
C37 C40 1.503(3) . ?
C39 F8 1.338(2) . ?
C39 F7 1.338(2) . ?
C39 F9 1.341(2) . ?
C40 F11 1.309(3) . ?
C40 F12 1.314(3) . ?
C40 F10 1.330(2) . ?
C41 C42 1.403(2) . ?
C41 C46 1.404(3) . ?
C41 B3 1.636(3) . ?
C42 C43 1.387(3) . ?
C43 C44 1.389(3) . ?
C43 C47 1.495(3) . ?
C44 C45 1.392(3) . ?
C45 C46 1.388(3) . ?
C45 C48 1.498(3) . ?
C47 F18 1.333(2) . ?
C47 F17 1.339(2) . ?
C47 F16 1.353(2) . ?
C48 F15 1.328(3) . ?
C48 F13 1.330(3) . ?
C48 F14 1.347(3) . ?
C49 C50 1.402(2) . ?
C49 C54 1.403(3) . ?
C49 B3 1.645(3) . ?
C50 C51 1.394(3) . ?
C51 C52 1.388(3) . ?
C51 C55 1.499(3) . ?
C52 C53 1.391(3) . ?
C53 C54 1.389(3) . ?
C53 C56 1.501(3) . ?
C55 F21 1.326(3) . ?
C55 F20 1.331(2) . ?
C55 F19 1.331(3) . ?
C56 F22 1.299(3) . ?
C56 F23 1.336(3) . ?
C56 F24 1.339(3) . ?
C57 O5 1.431(3) . ?
C57 C58A 1.491(9) . ?
C57 C58 1.508(6) . ?
C58 C59 1.525(7) . ?
C58A C59 1.594(11) . ?
C59 C60 1.485(4) . ?
C60 O5 1.420(3) . ?
B1 O2 1.378(2) . ?
B1 O1 1.381(2) . ?
B1 Rh1 2.092(2) . ?
B2 O3 1.401(3) . ?
B2 O4 1.421(3) . ?
B2 Rh1 2.082(2) . ?
P1 Rh1 2.4694(5) . ?
P2 Rh1 2.4243(5) . ?
P3 Rh1 2.3481(5) . ?
P4 Rh1 2.3519(5) . ?

loop_
_geom_torsion_atom_site_label_1
_geom_torsion_atom_site_label_2
_geom_torsion_atom_site_label_3
_geom_torsion_atom_site_label_4
_geom_torsion
_geom_torsion_site_symmetry_1
_geom_torsion_site_symmetry_2
_geom_torsion_site_symmetry_3
_geom_torsion_site_symmetry_4
_geom_torsion_publ_flag
O1 C13 C14 O2 -25.07(18) . . . . ?
C15 C13 C14 O2 -141.53(17) . . . . ?
C16 C13 C14 O2 90.40(19) . . . . ?
O1 C13 C14 C17 90.04(19) . . . . ?
C15 C13 C14 C17 -26.4(2) . . . . ?
C16 C13 C14 C17 -154.49(18) . . . . ?
O1 C13 C14 C18 -141.69(16) . . . . ?
C15 C13 C14 C18 101.8(2) . . . . ?
C16 C13 C14 C18 -26.2(2) . . . . ?
C24 C19 C20 C21 -0.2(4) . . . . ?
O3 C19 C20 C21 -179.6(2) . . . . ?
C24 C19 C20 O4 179.8(2) . . . . ?
O3 C19 C20 O4 0.3(3) . . . . ?
C19 C20 C21 C22 0.3(3) . . . . ?
O4 C20 C21 C22 -179.6(2) . . . . ?
C20 C21 C22 C23 0.1(4) . . . . ?
C21 C22 C23 C24 -0.5(4) . . . . ?
C20 C19 C24 C23 -0.3(4) . . . . ?
O3 C19 C24 C23 179.0(2) . . . . ?
C22 C23 C24 C19 0.6(4) . . . . ?
C30 C25 C26 C27 -1.7(3) . . . . ?
B3 C25 C26 C27 -177.32(17) . . . . ?
C25 C26 C27 C28 -0.1(3) . . . . ?
C25 C26 C27 C31 -176.41(18) . . . . ?
C26 C27 C28 C29 1.8(3) . . . . ?
C31 C27 C28 C29 178.04(19) . . . . ?
C27 C28 C29 C30 -1.7(3) . . . . ?
C27 C28 C29 C32 179.42(18) . . . . ?
C28 C29 C30 C25 -0.2(3) . . . . ?
C32 C29 C30 C25 178.68(18) . . . . ?
C26 C25 C30 C29 1.9(3) . . . . ?
B3 C25 C30 C29 177.34(17) . . . . ?
C28 C27 C31 F1 140.9(2) . . . . ?
C26 C27 C31 F1 -42.8(3) . . . . ?
C28 C27 C31 F3 19.6(3) . . . . ?
C26 C27 C31 F3 -164.1(2) . . . . ?
C28 C27 C31 F2 -99.9(2) . . . . ?
C26 C27 C31 F2 76.5(2) . . . . ?
C28 C29 C32 F6 175.14(19) . . . . ?
C30 C29 C32 F6 -3.8(3) . . . . ?
C28 C29 C32 F4 52.5(3) . . . . ?
C30 C29 C32 F4 -126.4(2) . . . . ?
C28 C29 C32 F5 -64.9(2) . . . . ?
C30 C29 C32 F5 116.2(2) . . . . ?
C38 C33 C34 C35 -0.8(3) . . . . ?
B3 C33 C34 C35 171.05(16) . . . . ?
C33 C34 C35 C36 0.2(3) . . . . ?
C33 C34 C35 C39 176.56(17) . . . . ?
C34 C35 C36 C37 0.8(3) . . . . ?
C39 C35 C36 C37 -175.63(17) . . . . ?
C35 C36 C37 C38 -1.2(3) . . . . ?
C35 C36 C37 C40 176.27(17) . . . . ?
C36 C37 C38 C33 0.6(3) . . . . ?
C40 C37 C38 C33 -176.77(17) . . . . ?
C34 C33 C38 C37 0.3(3) . . . . ?
B3 C33 C38 C37 -171.50(17) . . . . ?
C34 C35 C39 F8 141.55(18) . . . . ?
C36 C35 C39 F8 -42.0(2) . . . . ?
C34 C35 C39 F7 20.1(3) . . . . ?
C36 C35 C39 F7 -163.52(17) . . . . ?
C34 C35 C39 F9 -98.8(2) . . . . ?
C36 C35 C39 F9 77.6(2) . . . . ?
C36 C37 C40 F11 -66.2(3) . . . . ?
C38 C37 C40 F11 111.3(2) . . . . ?
C36 C37 C40 F12 169.7(2) . . . . ?
C38 C37 C40 F12 -12.8(3) . . . . ?
C36 C37 C40 F10 52.0(3) . . . . ?
C38 C37 C40 F10 -130.5(2) . . . . ?
C46 C41 C42 C43 1.0(3) . . . . ?
B3 C41 C42 C43 172.59(16) . . . . ?
C41 C42 C43 C44 -0.3(3) . . . . ?
C41 C42 C43 C47 178.58(16) . . . . ?
C42 C43 C44 C45 -0.5(3) . . . . ?
C47 C43 C44 C45 -179.35(17) . . . . ?
C43 C44 C45 C46 0.5(3) . . . . ?
C43 C44 C45 C48 -179.80(18) . . . . ?
C44 C45 C46 C41 0.2(3) . . . . ?
C48 C45 C46 C41 -179.47(18) . . . . ?
C42 C41 C46 C45 -0.9(3) . . . . ?
B3 C41 C46 C45 -172.61(17) . . . . ?
C42 C43 C47 F18 175.30(17) . . . . ?
C44 C43 C47 F18 -5.8(3) . . . . ?
C42 C43 C47 F17 53.5(2) . . . . ?
C44 C43 C47 F17 -127.58(19) . . . . ?
C42 C43 C47 F16 -64.3(2) . . . . ?
C44 C43 C47 F16 114.6(2) . . . . ?
C46 C45 C48 F15 179.58(19) . . . . ?
C44 C45 C48 F15 -0.1(3) . . . . ?
C46 C45 C48 F13 57.8(3) . . . . ?
C44 C45 C48 F13 -121.9(2) . . . . ?
C46 C45 C48 F14 -60.2(3) . . . . ?
C44 C45 C48 F14 120.2(2) . . . . ?
C54 C49 C50 C51 0.8(3) . . . . ?
B3 C49 C50 C51 173.31(17) . . . . ?
C49 C50 C51 C52 0.2(3) . . . . ?
C49 C50 C51 C55 -176.31(18) . . . . ?
C50 C51 C52 C53 -0.6(3) . . . . ?
C55 C51 C52 C53 175.86(18) . . . . ?
C51 C52 C53 C54 0.1(3) . . . . ?
C51 C52 C53 C56 -179.9(2) . . . . ?
C52 C53 C54 C49 0.9(3) . . . . ?
C56 C53 C54 C49 -179.08(19) . . . . ?
C50 C49 C54 C53 -1.3(3) . . . . ?
B3 C49 C54 C53 -174.19(18) . . . . ?
C52 C51 C55 F21 -87.8(2) . . . . ?
C50 C51 C55 F21 88.7(2) . . . . ?
C52 C51 C55 F20 32.0(3) . . . . ?
C50 C51 C55 F20 -151.46(19) . . . . ?
C52 C51 C55 F19 152.52(19) . . . . ?
C50 C51 C55 F19 -30.9(3) . . . . ?
C54 C53 C56 F22 -173.7(3) . . . . ?
C52 C53 C56 F22 6.3(4) . . . . ?
C54 C53 C56 F23 63.5(3) . . . . ?
C52 C53 C56 F23 -116.4(2) . . . . ?
C54 C53 C56 F24 -51.9(3) . . . . ?
C52 C53 C56 F24 128.2(2) . . . . ?
O5 C57 C58 C59 26.7(7) . . . . ?
O5 C57 C58A C59 -31.0(11) . . . . ?
C57 C58 C59 C60 -39.9(6) . . . . ?
C57 C58A C59 C60 15.5(11) . . . . ?
C58 C59 C60 O5 40.7(5) . . . . ?
C58A C59 C60 O5 5.0(8) . . . . ?
C42 C41 B3 C33 151.31(16) . . . . ?
C46 C41 B3 C33 -37.6(2) . . . . ?
C42 C41 B3 C25 32.8(2) . . . . ?
C46 C41 B3 C25 -156.19(16) . . . . ?
C42 C41 B3 C49 -85.89(19) . . . . ?
C46 C41 B3 C49 85.16(19) . . . . ?
C34 C33 B3 C41 154.35(16) . . . . ?
C38 C33 B3 C41 -34.3(2) . . . . ?
C34 C33 B3 C25 -81.77(19) . . . . ?
C38 C33 B3 C25 89.58(19) . . . . ?
C34 C33 B3 C49 39.1(2) . . . . ?
C38 C33 B3 C49 -149.59(17) . . . . ?
C26 C25 B3 C41 -147.45(17) . . . . ?
C30 C25 B3 C41 37.3(2) . . . . ?
C26 C25 B3 C33 89.54(19) . . . . ?
C30 C25 B3 C33 -85.7(2) . . . . ?
C26 C25 B3 C49 -33.9(2) . . . . ?
C30 C25 B3 C49 150.81(17) . . . . ?
C50 C49 B3 C41 -91.4(2) . . . . ?
C54 C49 B3 C41 80.89(19) . . . . ?
C50 C49 B3 C33 30.1(2) . . . . ?
C54 C49 B3 C33 -157.68(17) . . . . ?
C50 C49 B3 C25 147.58(17) . . . . ?
C54 C49 B3 C25 -40.2(2) . . . . ?
O2 B1 O1 C13 -12.0(2) . . . . ?
Rh1 B1 O1 C13 166.53(13) . . . . ?
C15 C13 O1 B1 144.80(17) . . . . ?
C16 C13 O1 B1 -97.86(19) . . . . ?
C14 C13 O1 B1 23.2(2) . . . . ?
O1 B1 O2 C14 -5.8(2) . . . . ?
Rh1 B1 O2 C14 175.71(14) . . . . ?
C17 C14 O2 B1 -100.55(19) . . . . ?
C18 C14 O2 B1 141.07(18) . . . . ?
C13 C14 O2 B1 19.5(2) . . . . ?
C24 C19 O3 B2 -179.0(3) . . . . ?
C20 C19 O3 B2 0.4(2) . . . . ?
O4 B2 O3 C19 -0.9(2) . . . . ?
Rh1 B2 O3 C19 -178.76(17) . . . . ?
C21 C20 O4 B2 179.1(2) . . . . ?
C19 C20 O4 B2 -0.9(2) . . . . ?
O3 B2 O4 C20 1.1(2) . . . . ?
Rh1 B2 O4 C20 179.18(15) . . . . ?
C59 C60 O5 C57 -25.3(3) . . . . ?
C58A C57 O5 C60 37.2(8) . . . . ?
C58 C57 O5 C60 -1.7(5) . . . . ?
